data_4311463
loop_
_publ_author_name
'Sanjib Kar'
'Nripen Chanda'
'Shaikh M. Mobin'
'Anindya Datta'
'Francisco A. Urbanos'
'Vedavati G. Puranik'
'Reyes Jimenez-Aparicio'
'Goutam Kumar Lahiri'

_publ_section_title
;
 Diruthenium Complexes [{(acac)2RuIII}2(\m-OC2H5)2],
 [{(acac)2RuIII}2(\m-L)](ClO4)2, and [{(bpy)2RuII}2(\m-L)](ClO4)4 [L =
 (NC5H4)2-N-C6H4-N-(NC5H4)2, acac = Acetylacetonate, and bpy =
 2,2'-Bipyridine]. Synthesis, Structure, Magnetic, Spectral, and
 Photophysical Aspects
;
_journal_name_full 'Inorganic Chemistry'
_journal_page_first 4911
_journal_page_last 4920
_journal_paper_doi 10.1021/ic0498900
_journal_volume 43
_journal_year 2004
_chemical_formula_sum 'C26 H20 N6'
_chemical_formula_weight 416.48
_chemical_name_systematic
; 
 ? 
;
_space_group_IT_number 15
_symmetry_cell_setting monoclinic
_symmetry_space_group_name_Hall '-C 2yc'
_symmetry_space_group_name_H-M 'C 1 2/c 1'
_atom_sites_solution_hydrogens geom
_atom_sites_solution_primary direct
_atom_sites_solution_secondary difmap
_audit_creation_method SHELXL-97
_cell_angle_alpha 90.000(9)
_cell_angle_beta 105.200(7)
_cell_angle_gamma 90.000(8)
_cell_formula_units_Z 8
_cell_length_a 26.665(2)
_cell_length_b 10.1990(13)
_cell_length_c 16.3230(16)
_cell_measurement_reflns_used 25
_cell_measurement_temperature 293(2)
_cell_measurement_theta_max 10.8900
_cell_measurement_theta_min 5.8300
_cell_volume 4283.8(8)
_computing_cell_refinement 'Argus (Nonius, MACH3 software)'
_computing_data_collection 'Argus (Nonius, MACH3 software)'
_computing_data_reduction 'Maxus (Nonius software)'
_computing_molecular_graphics Ortep
_computing_publication_material Shelx97
_computing_structure_refinement 'SHELXL-97 (Sheldrick, 1997)'
_computing_structure_solution 'SHELXS-97 (Sheldrick, 1990)'
_diffrn_ambient_temperature 293(2)
_diffrn_measured_fraction_theta_full 0.318
_diffrn_measured_fraction_theta_max 0.318
_diffrn_measurement_device_type 'Enraf-Nonius CAD-4'
_diffrn_measurement_method \w/q-scan
_diffrn_radiation_monochromator graphite
_diffrn_radiation_source 'fine-focus sealed tube'
_diffrn_radiation_type ' MoK\a'
_diffrn_radiation_wavelength 0.70930
_diffrn_reflns_av_R_equivalents 0.0000
_diffrn_reflns_av_sigmaI/netI 0.1025
_diffrn_reflns_limit_h_max 31
_diffrn_reflns_limit_h_min 0
_diffrn_reflns_limit_k_max 12
_diffrn_reflns_limit_k_min 0
_diffrn_reflns_limit_l_max 18
_diffrn_reflns_limit_l_min -19
_diffrn_reflns_number 2546
_diffrn_reflns_theta_full 24.95
_diffrn_reflns_theta_max 24.95
_diffrn_reflns_theta_min 1.58
_diffrn_standards_decay_% '<6% '
_diffrn_standards_interval_time 3600
_diffrn_standards_number 3
_exptl_absorpt_coefficient_mu 0.080
_exptl_absorpt_correction_T_max 1.000
_exptl_absorpt_correction_T_min 0.993
_exptl_absorpt_correction_type psi-scan
_exptl_absorpt_process_details
;
psi-scan (North, Philips & Mathews, 1968)
;
_exptl_crystal_colour Light_Grey
_exptl_crystal_density_diffrn 1.292
_exptl_crystal_density_method 'not measured'
_exptl_crystal_description Rectangular_Plate
_exptl_crystal_F_000 1744
_exptl_crystal_size_max 0.30
_exptl_crystal_size_mid 0.125
_exptl_crystal_size_min 0.10
_refine_diff_density_max 0.193
_refine_diff_density_min -0.237
_refine_diff_density_rms 0.048
_refine_ls_extinction_method none
_refine_ls_goodness_of_fit_ref 1.068
_refine_ls_hydrogen_treatment mixed
_refine_ls_matrix_type full
_refine_ls_number_parameters 365
_refine_ls_number_reflns 2546
_refine_ls_number_restraints 0
_refine_ls_restrained_S_all 1.068
_refine_ls_R_factor_all 0.1465
_refine_ls_R_factor_gt 0.0636
_refine_ls_shift/su_max 0.021
_refine_ls_shift/su_mean 0.006
_refine_ls_structure_factor_coef Fsqd
_refine_ls_weighting_details 'w=1/[\s^2^(Fo^2^)+(0.0338P)^2^+0.0000P] where P=(Fo^2^+2Fc^2^)/3'
_refine_ls_weighting_scheme calc
_refine_ls_wR_factor_gt 0.0937
_refine_ls_wR_factor_ref 0.1175
_reflns_number_gt 1369
_reflns_number_total 2546
_reflns_threshold_expression >2sigma(I)
_cod_data_source_file ic0498900si20040128_102655.cif
_cod_data_source_block max
_cod_depositor_comments
;
The following automatic conversions were performed:
'_symmetry_cell_setting' value 'Monoclinic' changed to 'monoclinic'
according to '/home/saulius/struct/CIF-dictionaries/cif_core.dic'
dictionary named 'cif_core.dic' version 2.4.1 from 2010-06-29.

Automatic conversion script
Id: cif_fix_enum 1527 2010-12-29 10:47:43Z saulius 

The following automatic conversions were performed:

'_refine_ls_weighting_scheme' value 'calc
w=1/[\s^2^(Fo^2^)+(0.0338P)^2^+0.0000P] where P=(Fo^2^+2Fc^2^)/3' was
changed to 'calc'. New tag '_refine_ls_weighting_details' was
created. The value of the new tag was set to
'w=1/[\s^2^(Fo^2^)+(0.0338P)^2^+0.0000P] where P=(Fo^2^+2Fc^2^)/3'.

Automatic conversion script
Id: cif_fix_values 3143 2015-03-26 13:38:13Z robertas 
;
_cod_original_sg_symbol_H-M 'C 2/c'
_cod_database_code 4311463

loop_
_symmetry_equiv_pos_as_xyz
'x, y, z'
'-x, y, -z+1/2'
'x+1/2, y+1/2, z'
'-x+1/2, y+1/2, -z+1/2'
'-x, -y, -z'
'x, -y, z-1/2'
'-x+1/2, -y+1/2, -z'
'x+1/2, -y+1/2, z-1/2'

loop_
_atom_site_label
_atom_site_type_symbol
_atom_site_fract_x
_atom_site_fract_y
_atom_site_fract_z
_atom_site_U_iso_or_equiv
_atom_site_adp_type
_atom_site_occupancy
_atom_site_calc_flag
_atom_site_refinement_flags
_atom_site_disorder_assembly
_atom_site_disorder_group
N1 N 0.40212(13) 0.9229(4) 0.0204(2) 0.0396(11) Uani 1 d . . .
N2 N 0.31235(14) 0.9406(4) -0.0297(2) 0.0473(12) Uani 1 d . . .
N3 N 0.43510(14) 0.9162(4) 0.1661(3) 0.0498(12) Uani 1 d . . .
N4 N 0.09583(14) 0.9539(4) 0.1199(2) 0.0452(12) Uani 1 d . . .
N5 N 0.14142(15) 0.9047(4) 0.2581(3) 0.0529(12) Uani 1 d . . .
N6 N 0.14135(15) 1.1308(4) 0.0843(2) 0.0478(11) Uani 1 d . . .
C1 C 0.45217(16) 0.9634(5) 0.0107(3) 0.0319(12) Uani 1 d . . .
C2 C 0.4605(2) 1.0907(5) -0.0109(3) 0.0412(14) Uani 1 d . . .
C3 C 0.49184(19) 0.8730(5) 0.0220(3) 0.0375(13) Uani 1 d . . .
C4 C 0.2696(2) 0.9486(6) -0.0964(4) 0.0593(18) Uani 1 d . . .
C5 C 0.2704(2) 0.9613(6) -0.1790(4) 0.0610(18) Uani 1 d . . .
C6 C 0.3184(2) 0.9603(6) -0.1958(3) 0.0610(18) Uani 1 d . . .
C7 C 0.36217(19) 0.9480(5) -0.1309(3) 0.0465(15) Uani 1 d . . .
C8 C 0.35803(16) 0.9366(5) -0.0483(3) 0.0350(12) Uani 1 d . . .
C9 C 0.39996(17) 0.8683(5) 0.0998(3) 0.0373(12) Uani 1 d . . .
C10 C 0.3653(2) 0.7702(6) 0.1060(4) 0.0501(16) Uani 1 d . . .
C11 C 0.3671(2) 0.7206(6) 0.1844(4) 0.0613(18) Uani 1 d . . .
C12 C 0.4030(2) 0.7675(7) 0.2543(4) 0.0633(19) Uani 1 d . . .
C13 C 0.4358(2) 0.8633(7) 0.2418(4) 0.0605(19) Uani 1 d . . .
C14 C 0.04697(17) 0.9775(5) 0.0594(3) 0.0407(14) Uani 1 d . . .
C15 C 0.00288(19) 1.0055(5) 0.0857(3) 0.0402(13) Uani 1 d . . .
C16 C 0.04377(19) 0.9750(5) -0.0261(3) 0.0454(15) Uani 1 d . . .
C17 C 0.09928(18) 0.8818(5) 0.1950(3) 0.0420(13) Uani 1 d . . .
C18 C 0.06213(19) 0.7885(5) 0.2012(3) 0.0459(15) Uani 1 d . . .
C19 C 0.0695(2) 0.7214(7) 0.2769(4) 0.0629(19) Uani 1 d . . .
C20 C 0.1123(3) 0.7454(8) 0.3423(4) 0.077(2) Uani 1 d . . .
C21 C 0.1471(3) 0.8360(7) 0.3304(4) 0.072(2) Uani 1 d . . .
C22 C 0.14225(17) 1.0047(6) 0.1047(3) 0.0391(13) Uani 1 d . . .
C23 C 0.1846(2) 0.9231(6) 0.1093(3) 0.0477(15) Uani 1 d . . .
C24 C 0.2277(2) 0.9751(8) 0.0935(3) 0.0606(18) Uani 1 d . . .
C25 C 0.2292(2) 1.1069(8) 0.0739(3) 0.0613(19) Uani 1 d . . .
C26 C 0.1852(2) 1.1796(6) 0.0700(3) 0.0583(16) Uani 1 d . . .
H26 H 0.1857 1.2682 0.0567 0.070 Uiso 1 calc R . .
H6 H 0.3204(13) 0.962(4) -0.253(2) 0.030(12) Uiso 1 d . . .
H16 H 0.0743(12) 0.952(3) -0.043(2) 0.017(10) Uiso 1 d . . .
H7 H 0.3955(13) 0.941(3) -0.141(2) 0.023(11) Uiso 1 d . . .
H5 H 0.2377(17) 0.961(5) -0.226(3) 0.074(17) Uiso 1 d . . .
H19 H 0.0460(16) 0.660(4) 0.279(3) 0.043(15) Uiso 1 d . . .
H3 H 0.4848(14) 0.789(4) 0.039(2) 0.032(13) Uiso 1 d . . .
H18 H 0.0327(14) 0.774(4) 0.156(2) 0.037(13) Uiso 1 d . . .
H2 H 0.4350(14) 1.144(4) -0.018(2) 0.034(14) Uiso 1 d . . .
H4 H 0.2398(17) 0.951(5) -0.079(3) 0.062(16) Uiso 1 d . . .
H10 H 0.3424(16) 0.740(4) 0.057(3) 0.051(15) Uiso 1 d . . .
H11 H 0.3451(18) 0.641(5) 0.191(3) 0.078(18) Uiso 1 d . . .
H13 H 0.4618(16) 0.893(5) 0.286(3) 0.058(16) Uiso 1 d . . .
H25 H 0.259(2) 1.149(6) 0.064(3) 0.10(2) Uiso 1 d . . .
H15 H 0.0031(14) 1.018(4) 0.148(3) 0.043(13) Uiso 1 d . . .
H12 H 0.4044(18) 0.733(5) 0.310(3) 0.09(2) Uiso 1 d . . .
H24 H 0.258(2) 0.918(5) 0.095(3) 0.09(2) Uiso 1 d . . .
H20 H 0.1169(17) 0.711(5) 0.392(3) 0.07(2) Uiso 1 d . . .
H23 H 0.1832(17) 0.835(5) 0.126(3) 0.054(17) Uiso 1 d . . .
H21 H 0.1790(19) 0.852(5) 0.378(3) 0.088(19) Uiso 1 d . . .

loop_
_atom_site_aniso_label
_atom_site_aniso_U_11
_atom_site_aniso_U_22
_atom_site_aniso_U_33
_atom_site_aniso_U_23
_atom_site_aniso_U_13
_atom_site_aniso_U_12
N1 0.022(2) 0.062(3) 0.033(2) 0.007(2) 0.0045(18) -0.005(2)
N2 0.028(2) 0.071(3) 0.042(3) 0.000(3) 0.008(2) 0.005(2)
N3 0.044(3) 0.070(3) 0.034(3) 0.004(3) 0.009(2) -0.013(2)
N4 0.037(2) 0.057(3) 0.040(3) 0.020(2) 0.008(2) -0.003(2)
N5 0.046(3) 0.064(3) 0.044(3) 0.006(3) 0.003(2) -0.006(2)
N6 0.049(3) 0.043(3) 0.054(3) 0.000(3) 0.017(2) -0.004(3)
C1 0.022(3) 0.045(4) 0.027(3) -0.003(3) 0.005(2) -0.003(3)
C2 0.034(3) 0.039(4) 0.051(4) -0.003(3) 0.011(3) 0.006(3)
C3 0.040(3) 0.035(3) 0.040(3) 0.004(3) 0.015(2) -0.010(3)
C4 0.029(3) 0.091(5) 0.057(4) 0.008(4) 0.010(3) 0.000(3)
C5 0.042(3) 0.093(5) 0.042(4) 0.010(4) 0.001(3) -0.005(4)
C6 0.049(3) 0.105(5) 0.025(3) 0.001(4) 0.002(3) -0.007(4)
C7 0.034(3) 0.066(4) 0.043(3) 0.002(3) 0.017(3) -0.002(3)
C8 0.028(3) 0.040(3) 0.038(3) 0.002(3) 0.010(2) 0.001(3)
C9 0.034(3) 0.045(3) 0.036(3) 0.001(3) 0.016(3) 0.003(3)
C10 0.049(4) 0.058(4) 0.043(4) 0.004(3) 0.010(3) -0.012(3)
C11 0.057(4) 0.065(5) 0.067(5) 0.009(4) 0.026(3) -0.022(4)
C12 0.058(4) 0.086(5) 0.050(4) 0.025(4) 0.020(4) 0.000(4)
C13 0.046(4) 0.101(6) 0.032(4) 0.010(4) 0.006(3) -0.006(4)
C14 0.033(3) 0.047(4) 0.041(3) 0.011(3) 0.008(3) 0.001(3)
C15 0.040(3) 0.044(3) 0.037(3) -0.004(3) 0.010(3) 0.001(3)
C16 0.034(3) 0.051(4) 0.056(4) 0.003(3) 0.021(3) 0.004(3)
C17 0.034(3) 0.041(3) 0.051(4) 0.005(3) 0.010(3) 0.004(3)
C18 0.034(3) 0.055(4) 0.046(4) 0.014(3) 0.005(3) -0.003(3)
C19 0.047(4) 0.068(5) 0.079(5) 0.022(4) 0.025(4) -0.003(4)
C20 0.072(5) 0.101(6) 0.054(5) 0.028(5) 0.010(4) -0.013(4)
C21 0.070(5) 0.095(6) 0.042(4) 0.010(4) 0.000(4) -0.009(4)
C22 0.032(3) 0.051(4) 0.035(3) 0.000(3) 0.011(2) -0.004(3)
C23 0.041(3) 0.053(4) 0.050(4) 0.002(3) 0.012(3) -0.003(3)
C24 0.037(4) 0.099(6) 0.045(4) -0.002(4) 0.009(3) 0.003(4)
C25 0.048(4) 0.092(6) 0.045(4) -0.001(4) 0.014(3) -0.024(4)
C26 0.062(4) 0.053(4) 0.065(4) 0.006(3) 0.026(3) -0.011(4)

loop_
_atom_type_symbol
_atom_type_description
_atom_type_scat_dispersion_real
_atom_type_scat_dispersion_imag
_atom_type_scat_source
C C 0.0033 0.0016 'International Tables Vol C Tables 4.2.6.8 and 6.1.1.4'
H H 0.0000 0.0000 'International Tables Vol C Tables 4.2.6.8 and 6.1.1.4'
N N 0.0061 0.0033 'International Tables Vol C Tables 4.2.6.8 and 6.1.1.4'

loop_
_geom_angle_atom_site_label_1
_geom_angle_atom_site_label_2
_geom_angle_atom_site_label_3
_geom_angle
_geom_angle_site_symmetry_1
_geom_angle_site_symmetry_3
_geom_angle_publ_flag
C8 N1 C9 122.7(4) . . ?
C8 N1 C1 119.3(4) . . ?
C9 N1 C1 118.0(4) . . ?
C8 N2 C4 116.5(4) . . ?
C9 N3 C13 116.1(5) . . ?
C17 N4 C22 118.7(4) . . ?
C17 N4 C14 121.8(4) . . ?
C22 N4 C14 119.6(4) . . ?
C17 N5 C21 117.8(5) . . ?
C22 N6 C26 116.3(5) . . ?
C2 C1 C3 119.7(4) . . ?
C2 C1 N1 120.8(4) . . ?
C3 C1 N1 119.5(4) . . ?
C1 C2 C3 120.1(5) . 5_675 ?
C1 C2 H2 117(3) . . ?
C3 C2 H2 123(3) 5_675 . ?
C1 C3 C2 120.2(5) . 5_675 ?
C1 C3 H3 117(2) . . ?
C2 C3 H3 123(2) 5_675 . ?
N2 C4 C5 125.0(5) . . ?
N2 C4 H4 112(3) . . ?
C5 C4 H4 123(3) . . ?
C4 C5 C6 117.0(5) . . ?
C4 C5 H5 122(3) . . ?
C6 C5 H5 121(3) . . ?
C7 C6 C5 119.8(5) . . ?
C7 C6 H6 121(2) . . ?
C5 C6 H6 119(2) . . ?
C6 C7 C8 119.6(5) . . ?
C6 C7 H7 122(2) . . ?
C8 C7 H7 118(2) . . ?
N2 C8 C7 122.0(4) . . ?
N2 C8 N1 116.5(4) . . ?
C7 C8 N1 121.5(4) . . ?
N3 C9 C10 123.3(5) . . ?
N3 C9 N1 114.2(4) . . ?
C10 C9 N1 122.4(5) . . ?
C11 C10 C9 118.4(6) . . ?
C11 C10 H10 123(3) . . ?
C9 C10 H10 119(3) . . ?
C10 C11 C12 119.8(6) . . ?
C10 C11 H11 120(3) . . ?
C12 C11 H11 119(3) . . ?
C13 C12 C11 117.5(6) . . ?
C13 C12 H12 122(3) . . ?
C11 C12 H12 120(3) . . ?
N3 C13 C12 124.8(6) . . ?
N3 C13 H13 115(3) . . ?
C12 C13 H13 120(3) . . ?
C16 C14 C15 119.1(4) . . ?
C16 C14 N4 120.0(4) . . ?
C15 C14 N4 120.9(5) . . ?
C16 C15 C14 119.6(5) 5_575 . ?
C16 C15 H15 117(2) 5_575 . ?
C14 C15 H15 123(2) . . ?
C14 C16 C15 121.2(5) . 5_575 ?
C14 C16 H16 118(2) . . ?
C15 C16 H16 121(2) 5_575 . ?
N5 C17 C18 122.3(5) . . ?
N5 C17 N4 115.5(5) . . ?
C18 C17 N4 122.2(5) . . ?
C19 C18 C17 117.7(5) . . ?
C19 C18 H18 121(3) . . ?
C17 C18 H18 121(3) . . ?
C20 C19 C18 120.4(6) . . ?
C20 C19 H19 123(3) . . ?
C18 C19 H19 116(3) . . ?
C21 C20 C19 118.1(7) . . ?
C21 C20 H20 119(3) . . ?
C19 C20 H20 123(3) . . ?
N5 C21 C20 123.7(6) . . ?
N5 C21 H21 119(3) . . ?
C20 C21 H21 118(3) . . ?
N6 C22 C23 123.7(5) . . ?
N6 C22 N4 116.0(5) . . ?
C23 C22 N4 120.3(5) . . ?
C24 C23 C22 118.4(6) . . ?
C24 C23 H23 122(3) . . ?
C22 C23 H23 120(3) . . ?
C23 C24 C25 120.1(6) . . ?
C23 C24 H24 120(3) . . ?
C25 C24 H24 120(3) . . ?
C26 C25 C24 117.3(6) . . ?
C26 C25 H25 119(4) . . ?
C24 C25 H25 124(4) . . ?
N6 C26 C25 124.2(6) . . ?
N6 C26 H26 117.9 . . ?
C25 C26 H26 117.9 . . ?

loop_
_geom_bond_atom_site_label_1
_geom_bond_atom_site_label_2
_geom_bond_distance
_geom_bond_site_symmetry_2
_geom_bond_publ_flag
N1 C8 1.403(5) . ?
N1 C9 1.425(5) . ?
N1 C1 1.445(5) . ?
N2 C8 1.331(5) . ?
N2 C4 1.355(6) . ?
N3 C9 1.326(5) . ?
N3 C13 1.344(6) . ?
N4 C17 1.411(5) . ?
N4 C22 1.422(5) . ?
N4 C14 1.434(5) . ?
N5 C17 1.331(5) . ?
N5 C21 1.346(6) . ?
N6 C22 1.328(6) . ?
N6 C26 1.345(6) . ?
C1 C2 1.379(6) . ?
C1 C3 1.379(6) . ?
C2 C3 1.381(6) 5_675 ?
C2 H2 0.85(4) . ?
C3 C2 1.381(6) 5_675 ?
C3 H3 0.94(4) . ?
C4 C5 1.360(7) . ?
C4 H4 0.91(4) . ?
C5 C6 1.376(6) . ?
C5 H5 1.00(4) . ?
C6 C7 1.362(6) . ?
C6 H6 0.95(4) . ?
C7 C8 1.385(6) . ?
C7 H7 0.95(3) . ?
C9 C10 1.385(6) . ?
C10 C11 1.365(7) . ?
C10 H10 0.92(4) . ?
C11 C12 1.369(7) . ?
C11 H11 1.02(5) . ?
C12 C13 1.362(7) . ?
C12 H12 0.97(5) . ?
C13 H13 0.91(4) . ?
C14 C16 1.375(6) . ?
C14 C15 1.383(6) . ?
C15 C16 1.378(6) 5_575 ?
C15 H15 1.02(4) . ?
C16 C15 1.378(6) 5_575 ?
C16 H16 0.95(3) . ?
C17 C18 1.396(6) . ?
C18 C19 1.381(7) . ?
C18 H18 0.94(3) . ?
C19 C20 1.364(8) . ?
C19 H19 0.89(4) . ?
C20 C21 1.360(8) . ?
C20 H20 0.86(4) . ?
C21 H21 1.01(5) . ?
C22 C23 1.389(6) . ?
C23 C24 1.352(7) . ?
C23 H23 0.95(4) . ?
C24 C25 1.384(8) . ?
C24 H24 0.99(5) . ?
C25 C26 1.377(7) . ?
C25 H25 0.94(5) . ?
C26 H26 0.9300 . ?

loop_
_geom_torsion_atom_site_label_1
_geom_torsion_atom_site_label_2
_geom_torsion_atom_site_label_3
_geom_torsion_atom_site_label_4
_geom_torsion
_geom_torsion_site_symmetry_1
_geom_torsion_site_symmetry_2
_geom_torsion_site_symmetry_3
_geom_torsion_site_symmetry_4
_geom_torsion_publ_flag
C8 N1 C1 C2 58.5(6) . . . . ?
C9 N1 C1 C2 -122.5(5) . . . . ?
C8 N1 C1 C3 -120.5(5) . . . . ?
C9 N1 C1 C3 58.4(6) . . . . ?
C3 C1 C2 C3 0.7(8) . . . 5_675 ?
N1 C1 C2 C3 -178.3(4) . . . 5_675 ?
C2 C1 C3 C2 -0.7(8) . . . 5_675 ?
N1 C1 C3 C2 178.4(4) . . . 5_675 ?
C8 N2 C4 C5 -4.5(9) . . . . ?
N2 C4 C5 C6 3.0(10) . . . . ?
C4 C5 C6 C7 -0.6(9) . . . . ?
C5 C6 C7 C8 0.0(9) . . . . ?
C4 N2 C8 C7 3.8(8) . . . . ?
C4 N2 C8 N1 -177.5(5) . . . . ?
C6 C7 C8 N2 -1.7(8) . . . . ?
C6 C7 C8 N1 179.6(5) . . . . ?
C9 N1 C8 N2 22.9(7) . . . . ?
C1 N1 C8 N2 -158.2(4) . . . . ?
C9 N1 C8 C7 -158.4(5) . . . . ?
C1 N1 C8 C7 20.5(7) . . . . ?
C13 N3 C9 C10 0.4(7) . . . . ?
C13 N3 C9 N1 -177.3(4) . . . . ?
C8 N1 C9 N3 -149.3(4) . . . . ?
C1 N1 C9 N3 31.8(6) . . . . ?
C8 N1 C9 C10 33.0(7) . . . . ?
C1 N1 C9 C10 -145.9(5) . . . . ?
N3 C9 C10 C11 0.3(8) . . . . ?
N1 C9 C10 C11 177.8(5) . . . . ?
C9 C10 C11 C12 -0.5(8) . . . . ?
C10 C11 C12 C13 -0.1(9) . . . . ?
C9 N3 C13 C12 -1.0(8) . . . . ?
C11 C12 C13 N3 0.9(9) . . . . ?
C17 N4 C14 C16 -142.0(5) . . . . ?
C22 N4 C14 C16 38.3(7) . . . . ?
C17 N4 C14 C15 39.3(7) . . . . ?
C22 N4 C14 C15 -140.4(5) . . . . ?
C16 C14 C15 C16 2.7(9) . . . 5_575 ?
N4 C14 C15 C16 -178.6(5) . . . 5_575 ?
C15 C14 C16 C15 -2.7(9) . . . 5_575 ?
N4 C14 C16 C15 178.6(5) . . . 5_575 ?
C21 N5 C17 C18 -1.2(8) . . . . ?
C21 N5 C17 N4 -178.4(5) . . . . ?
C22 N4 C17 N5 22.5(7) . . . . ?
C14 N4 C17 N5 -157.2(4) . . . . ?
C22 N4 C17 C18 -154.8(5) . . . . ?
C14 N4 C17 C18 25.6(7) . . . . ?
N5 C17 C18 C19 1.8(8) . . . . ?
N4 C17 C18 C19 178.8(5) . . . . ?
C17 C18 C19 C20 -0.9(8) . . . . ?
C18 C19 C20 C21 -0.4(10) . . . . ?
C17 N5 C21 C20 -0.3(9) . . . . ?
C19 C20 C21 N5 1.1(11) . . . . ?
C26 N6 C22 C23 -2.0(8) . . . . ?
C26 N6 C22 N4 179.9(4) . . . . ?
C17 N4 C22 N6 -129.9(5) . . . . ?
C14 N4 C22 N6 49.7(6) . . . . ?
C17 N4 C22 C23 51.9(6) . . . . ?
C14 N4 C22 C23 -128.5(5) . . . . ?
N6 C22 C23 C24 1.2(8) . . . . ?
N4 C22 C23 C24 179.3(5) . . . . ?
C22 C23 C24 C25 0.4(8) . . . . ?
C23 C24 C25 C26 -1.1(9) . . . . ?
C22 N6 C26 C25 1.3(8) . . . . ?
C24 C25 C26 N6 0.2(9) . . . . ?
